data_2001808
loop_
_publ_author_name
'Molinier, M.'
'Massa, W.'

_publ_contact_author
;
Prof.Dr.W.Massa
Fachbereich Chemie und WZMW
Philipps-Universitaet
Hans-Meerwein-Str.
D-W-3550 Marburg
F.R.G.
;
_publ_section_title
;
 Refinement of the structure of Tl~2~AlF~5~.H~2~O
;
_journal_issue 4
_journal_name_full 'Acta Crystallographica Section C'
_journal_page_first 782
_journal_page_last 784
_journal_paper_doi 10.1107/S010827019201148X
_journal_volume 49
_journal_year 1993
_chemical_formula_moiety '(Tl 1+)2,(Al F5 2-)1,(H2 O)'
_chemical_formula_sum 'Al F5 H2 O Tl2'
_chemical_formula_weight 548.729
_chemical_name_systematic
;
Dithallium pentafluoroaluminate hydrate
;
_space_group_IT_number 63
_symmetry_cell_setting orthorhombic
_symmetry_space_group_name_Hall '-C 2c 2'
_symmetry_space_group_name_H-M 'C m c m'
_audit_creation_method 'PLATON TABLE ACC option'
_cell_angle_alpha 90.0000
_cell_angle_beta 90.0000
_cell_angle_gamma 90.0000
_cell_formula_units_Z 4
_cell_length_a 10.0750(10)
_cell_length_b 8.2570(10)
_cell_length_c 7.4820(10)
_cell_measurement_reflns_used 25
_cell_measurement_temperature 293
_cell_measurement_theta_max 20
_cell_measurement_theta_min 7
_cell_volume 622.42(13)
_computing_cell_refinement 'CAD4 measuring software'
_computing_data_collection 'CAD4 measuring software'
_computing_data_reduction 'XCAD4 (XXXXX, 19XX)'
_computing_publication_material 'PLATON92 (Spek, 1982)'
_computing_structure_refinement 'SHELX76 (Sheldrick, 1976)'
_diffrn_ambient_temperature 293.0(10)
_diffrn_measurement_device 'Nonius CAD-4 diffractometer'
_diffrn_measurement_method \w
_diffrn_radiation_monochromator graphite
_diffrn_radiation_source 'normal focus sealed tube'
_diffrn_radiation_type 'Mo K\a'
_diffrn_radiation_wavelength 0.71069
_diffrn_reflns_av_R_equivalents 0.036
_diffrn_reflns_limit_h_max 11
_diffrn_reflns_limit_h_min -11
_diffrn_reflns_limit_k_max 11
_diffrn_reflns_limit_k_min 0
_diffrn_reflns_limit_l_max 9
_diffrn_reflns_limit_l_min 0
_diffrn_reflns_number 952
_diffrn_reflns_reduction_process ' ?'
_diffrn_reflns_theta_max 30
_diffrn_reflns_theta_min 2
_diffrn_standards_decay_% 0
_diffrn_standards_interval_time 120
_exptl_absorpt_coefficient_mu 52.406
_exptl_absorpt_correction_T_max 0.133
_exptl_absorpt_correction_T_min 0.091
_exptl_absorpt_correction_type 'Shelx76 gaussian'
_exptl_crystal_colour colourless
_exptl_crystal_density_diffrn 5.855
_exptl_crystal_description column
_exptl_crystal_F_000 920
_exptl_crystal_size_max 0.20
_exptl_crystal_size_mid 0.06
_exptl_crystal_size_min 0.06
_refine_diff_density_max 2.6
_refine_diff_density_min -3.0
_refine_ls_extinction_coef 5.9E-8(4)
_refine_ls_extinction_method 'empirical isotropic correction (SHELX76)'
_refine_ls_goodness_of_fit_obs 2.470
_refine_ls_hydrogen_treatment noref
_refine_ls_matrix_type full
_refine_ls_number_constraints 0
_refine_ls_number_parameters 32
_refine_ls_number_reflns 393
_refine_ls_number_restraints 0
_refine_ls_R_factor_obs 0.0382
_refine_ls_shift/esd_max 0.01
_refine_ls_shift/esd_mean 0.001
_refine_ls_structure_factor_coef F
_refine_ls_weighting_details 'w = 1/\s^2^(F~o~)'
_refine_ls_weighting_scheme calc
_refine_ls_wR_factor_obs 0.0301
_reflns_number_observed 393
_reflns_number_total 447
_reflns_observed_criterion F~o~>4\s(F~o~)
_cod_data_source_file se1018.cif
_cod_data_source_block TLALF
_cod_depositor_comments
;
The following automatic conversions were performed:

'_refine_ls_weighting_scheme' value 'w = 1/\s^2^(F~o~)' was changed
to 'calc'. New tag '_refine_ls_weighting_details' was created. The
value of the new tag was set to 'w = 1/\s^2^(F~o~)'.

Automatic conversion script
Id: cif_fix_values 3143 2015-03-26 13:38:13Z robertas 
;
_cod_original_formula_sum 'H2 Al F5 O Tl2'
_cod_database_code 2001808

loop_
_symmetry_equiv_pos_as_xyz
X,Y,Z
-X,Y,Z
X,-Y,1/2+Z
-X,-Y,1/2+Z
-X,-Y,-Z
X,-Y,-Z
-X,Y,1/2-Z
X,Y,1/2-Z
1/2+X,1/2+Y,Z
1/2-X,1/2+Y,Z
1/2+X,1/2-Y,1/2+Z
1/2-X,1/2-Y,1/2+Z
1/2-X,1/2-Y,-Z
1/2+X,1/2-Y,-Z
1/2-X,1/2+Y,1/2-Z
1/2+X,1/2+Y,1/2-Z

loop_
_atom_site_aniso_label
_atom_site_aniso_U_11
_atom_site_aniso_U_22
_atom_site_aniso_U_33
_atom_site_aniso_U_12
_atom_site_aniso_U_13
_atom_site_aniso_U_23
Al 0.012(3) 0.016(3) 0.012(3) 0.0000 0.0000 0.000(3)
F1 0.006(5) 0.047(6) 0.030(6) 0.0000 0.0000 0.004(6)
F2 0.037(5) 0.021(5) 0.030(5) 0.0000 0.0000 0.003(6)
F3 0.036(8) 0.034(8) 0.004(7) 0.0000 0.0000 0.0000
O 0.052(11) 0.016(9) 0.025(10) 0.0000 0.0000 0.0000
Tl 0.0305(5) 0.0315(4) 0.0237(4) -0.0097(4) 0.0000 0.0000

loop_
_atom_site_label
_atom_site_fract_x
_atom_site_fract_y
_atom_site_fract_z
_atom_site_U_iso_or_equiv
_atom_site_thermal_displace_type
Al 0.00000 0.00000 0.00000 0.0131(19) Uani
F1 0.1762(7) 0.00000 0.00000 0.028(3) Uani
F2 0.00000 0.2146(11) 0.0075(13) 0.029(3) Uani
F3 0.00000 -0.0057(19) 0.25000 0.025(4) Uani
O 0.50000 0.0511(19) 0.25000 0.031(6) Uani
Tl 0.20695(7) 0.29920(10) 0.25000 0.0286(3) Uani

loop_
_atom_type_symbol
_atom_type_scat_dispersion_real
_atom_type_scat_dispersion_imag
_atom_type_scat_source
Al 0.056 0.052 'Cromer \& Mann (1968)'
Tl -3.556 9.659 'Cromer \& Mann (1968)'
F 0.014 0.010 'Cromer \& Mann (1968)'
O 0.008 0.006 'Cromer \& Mann (1968)'

loop_
_geom_angle_atom_site_label_1
_geom_angle_atom_site_label_2
_geom_angle_atom_site_label_3
_geom_angle_site_symmetry_1
_geom_angle_site_symmetry_2
_geom_angle_site_symmetry_3
_geom_angle
_geom_angle_publ_flag
F1 Al F2 1 1 1 90 yes
F1 Al F3 1 1 1 90 yes
F2 Al F3 1 1 1 89.6(6) yes
Al F3 Al 1 1 3_555 177.1(10) yes

loop_
_geom_bond_atom_site_label_1
_geom_bond_atom_site_label_2
_geom_bond_site_symmetry_1
_geom_bond_site_symmetry_2
_geom_bond_distance
_geom_bond_publ_flag
Al F1 1 1 1.775(7) yes
Al F2 1 1 1.773(9) yes
Al F1 1 1 1.8711(5) yes
Al F1 1 2_555 1.775(7) no
Al F2 1 5_555 1.773(9) no
Al F1 1 3_554 1.8711(5) no
Tl F1 1 12_555 2.763(3) yes
Tl F1 1 10_555 2.763(3) yes
Tl F2 1 1 2.851(7) yes
Tl F2 1 7_555 2.851(7) yes
Tl O 1 1 2.950(10) yes
Tl F1 1 1 3.1140(10) yes
Tl F1 1 3_555 3.1140(10) yes
Tl F3 1 1 3.270(10) yes
Tl F3 1 9_555 3.363(8) yes
Tl F2 1 13_555 3.528(6) yes
Tl F2 1 11_555 3.528(6) yes
Tl O 1 9_545 3.594(9) yes
